data_2102830
loop_
_publ_author_name
'Ojala, William H.'
'Smieja, Jonathan M.'
'Spude, Jill M.'
'Arola, Trina M.'
'Kuspa, Marika K.'
'Herrera, Nell'
'Ojala, Charles R.'

_publ_section_title
;
 Isostructuralism among `bridge-flipped' isomeric benzylideneanilines
 and phenylhydrazones
;
_journal_coeditor_code GP5015
_journal_issue 3
_journal_name_full 'Acta Crystallographica Section B'
_journal_page_first 485
_journal_page_last 496
_journal_paper_doi 10.1107/S0108768107018034
_journal_volume 63
_journal_year 2007
_chemical_formula_moiety 'C14 H12 Br N'
_chemical_formula_sum 'C14 H12 Br N'
_chemical_formula_weight 274.16
_chemical_melting_point .79E-80
_chemical_name_systematic
;
 N-(2-methylbenzylidene)-2-bromoaniline
;
_space_group_IT_number 60
_symmetry_cell_setting orthorhombic
_symmetry_space_group_name_Hall '-P 2n 2ab'
_symmetry_space_group_name_H-M 'P b c n'
_atom_sites_solution_hydrogens geom
_atom_sites_solution_primary direct
_atom_sites_solution_secondary difmap
_audit_creation_method SHELXL-97
_cell_angle_alpha 90.00
_cell_angle_beta 90.00
_cell_angle_gamma 90.00
_cell_formula_units_Z 8
_cell_length_a 13.3550(12)
_cell_length_b 11.6667(11)
_cell_length_c 14.9529(14)
_cell_measurement_reflns_used 3828
_cell_measurement_temperature 173(2)
_cell_measurement_theta_max 25.004
_cell_measurement_theta_min 2.318
_cell_volume 2329.8(4)
_computing_cell_refinement 'SAINT, Bruker'
_computing_data_collection 'SMART, Bruker'
_computing_data_reduction 'SAINT, Bruker'
_computing_molecular_graphics 'PLATON (Spek, 2003)'
_computing_publication_material 'SHELXL97 (Sheldrick, 1997)'
_computing_structure_refinement 'SHELXL-97 (Sheldrick, 1997)'
_computing_structure_solution 'SHELXS-97 (Sheldrick, 1990)'
_diffrn_ambient_temperature 173(2)
_diffrn_measured_fraction_theta_full 1.000
_diffrn_measured_fraction_theta_max 1.000
_diffrn_measurement_device_type 'Siemens SMART Platform CCD'
_diffrn_measurement_method 'area detector, omega scans per phi'
_diffrn_radiation_monochromator graphite
_diffrn_radiation_source 'normal-focus sealed tube'
_diffrn_radiation_type MoK\a
_diffrn_radiation_wavelength 0.71073
_diffrn_reflns_av_R_equivalents 0.0308
_diffrn_reflns_av_sigmaI/netI 0.0143
_diffrn_reflns_limit_h_max 15
_diffrn_reflns_limit_h_min -15
_diffrn_reflns_limit_k_max 13
_diffrn_reflns_limit_k_min -13
_diffrn_reflns_limit_l_max 17
_diffrn_reflns_limit_l_min -17
_diffrn_reflns_number 21202
_diffrn_reflns_theta_full 25.03
_diffrn_reflns_theta_max 25.03
_diffrn_reflns_theta_min 2.32
_exptl_absorpt_coefficient_mu 3.498
_exptl_absorpt_correction_T_max 0.589
_exptl_absorpt_correction_T_min 0.293
_exptl_absorpt_correction_type multi-scan
_exptl_absorpt_process_details 'SADABS (Blessing, 1995)'
_exptl_crystal_colour yellow
_exptl_crystal_density_diffrn 1.563
_exptl_crystal_density_method 'not measured'
_exptl_crystal_description prism
_exptl_crystal_F_000 1104
_exptl_crystal_size_max 0.45
_exptl_crystal_size_mid 0.30
_exptl_crystal_size_min 0.15
_refine_diff_density_max 0.377
_refine_diff_density_min -0.346
_refine_ls_extinction_method none
_refine_ls_goodness_of_fit_ref 1.129
_refine_ls_hydrogen_treatment constr
_refine_ls_matrix_type full
_refine_ls_number_parameters 146
_refine_ls_number_reflns 2059
_refine_ls_number_restraints 0
_refine_ls_restrained_S_all 1.129
_refine_ls_R_factor_all 0.0345
_refine_ls_R_factor_gt 0.0292
_refine_ls_shift/su_max 0.001
_refine_ls_shift/su_mean 0.000
_refine_ls_structure_factor_coef Fsqd
_refine_ls_weighting_details 'calc w=1/[\s^2^(Fo^2^)+(0.0269P)^2^+2.7709P] where P=(Fo^2^+2Fc^2^)/3'
_refine_ls_weighting_scheme calc
_refine_ls_wR_factor_gt 0.0653
_refine_ls_wR_factor_ref 0.0673
_reflns_number_gt 1865
_reflns_number_total 2059
_reflns_threshold_expression I>2\s(I)
_cod_data_source_file gp5015.cif
_cod_data_source_block VI
_cod_database_code 2102830

loop_
_symmetry_equiv_pos_as_xyz
'x, y, z'
'-x+1/2, -y+1/2, z+1/2'
'-x, y, -z+1/2'
'x+1/2, -y+1/2, -z'
'-x, -y, -z'
'x-1/2, y-1/2, -z-1/2'
'x, -y, z-1/2'
'-x-1/2, y-1/2, z'

loop_
_atom_site_type_symbol
_atom_site_label
_atom_site_fract_x
_atom_site_fract_y
_atom_site_fract_z
_atom_site_U_iso_or_equiv
_atom_site_adp_type
_atom_site_calc_flag
_atom_site_refinement_flags
_atom_site_occupancy
Br Br1 0.403961(19) 0.13753(2) 0.436421(19) 0.03074(11) Uani d . 1
C C1 0.22137(18) 0.2653(2) 0.43832(15) 0.0205(5) Uani d . 1
C C2 0.26762(18) 0.1651(2) 0.40779(16) 0.0204(5) Uani d . 1
C C3 0.2174(2) 0.0840(2) 0.35753(16) 0.0248(6) Uani d . 1
H H3 0.2505 0.0160 0.3388 0.030 Uiso calc R 1
C C4 0.1181(2) 0.1031(2) 0.33470(18) 0.0280(6) Uani d . 1
H H4 0.0829 0.0482 0.2997 0.034 Uiso calc R 1
C C5 0.0702(2) 0.2017(2) 0.36277(18) 0.0286(6) Uani d . 1
H H5 0.0022 0.2145 0.3472 0.034 Uiso calc R 1
C C6 0.12122(19) 0.2820(2) 0.41361(17) 0.0242(6) Uani d . 1
H H6 0.0876 0.3498 0.4321 0.029 Uiso calc R 1
C C7 0.28321(18) 0.4964(2) 0.59680(16) 0.0196(5) Uani d . 1
C C8 0.23004(19) 0.5637(2) 0.65885(15) 0.0216(5) Uani d . 1
C C9 0.2798(2) 0.6546(2) 0.69962(17) 0.0261(6) Uani d . 1
H H9 0.2447 0.7019 0.7408 0.031 Uiso calc R 1
C C10 0.3793(2) 0.6774(2) 0.68137(18) 0.0292(6) Uani d . 1
H H10 0.4119 0.7394 0.7105 0.035 Uiso calc R 1
C C11 0.4320(2) 0.6107(2) 0.62096(18) 0.0272(6) Uani d . 1
H H11 0.5004 0.6264 0.6086 0.033 Uiso calc R 1
C C12 0.38379(18) 0.5211(2) 0.57910(16) 0.0234(6) Uani d . 1
H H12 0.4195 0.4753 0.5374 0.028 Uiso calc R 1
C C13 0.23428(18) 0.4020(2) 0.54873(15) 0.0206(5) Uani d . 1
H H13 0.1682 0.3807 0.5654 0.025 Uiso calc R 1
C C14 0.11913(18) 0.5398(2) 0.68217(17) 0.0246(6) Uani d . 1
H H14A 0.0959 0.5960 0.7263 0.037 Uiso calc R 1
H H14B 0.1129 0.4624 0.7071 0.037 Uiso calc R 1
H H14C 0.0783 0.5457 0.6279 0.037 Uiso calc R 1
N N1 0.27694(15) 0.34772(17) 0.48573(13) 0.0217(5) Uani d . 1

loop_
_atom_site_aniso_label
_atom_site_aniso_U_11
_atom_site_aniso_U_22
_atom_site_aniso_U_33
_atom_site_aniso_U_12
_atom_site_aniso_U_13
_atom_site_aniso_U_23
Br1 0.02397(16) 0.02797(16) 0.04027(18) 0.00210(11) 0.00054(12) -0.00165(12)
C1 0.0245(13) 0.0204(12) 0.0166(11) -0.0029(10) 0.0022(10) 0.0015(10)
C2 0.0205(13) 0.0223(13) 0.0184(12) -0.0016(10) 0.0013(10) 0.0027(10)
C3 0.0356(15) 0.0187(12) 0.0202(13) -0.0032(11) 0.0037(11) -0.0006(11)
C4 0.0345(15) 0.0255(14) 0.0241(14) -0.0092(12) -0.0048(11) -0.0005(11)
C5 0.0252(14) 0.0342(16) 0.0264(14) -0.0032(12) -0.0050(11) 0.0013(12)
C6 0.0260(13) 0.0237(13) 0.0229(13) 0.0018(11) 0.0022(10) 0.0007(11)
C7 0.0240(13) 0.0189(12) 0.0160(11) 0.0001(10) -0.0018(10) 0.0018(10)
C8 0.0274(14) 0.0211(12) 0.0163(12) 0.0018(10) -0.0013(10) 0.0023(10)
C9 0.0353(15) 0.0219(13) 0.0211(13) 0.0044(11) -0.0013(11) -0.0035(11)
C10 0.0382(16) 0.0208(13) 0.0285(14) -0.0046(11) -0.0097(12) 0.0001(12)
C11 0.0244(13) 0.0241(14) 0.0331(15) -0.0043(11) -0.0032(11) 0.0030(11)
C12 0.0232(13) 0.0234(14) 0.0236(14) 0.0000(10) 0.0031(10) 0.0007(11)
C13 0.0206(12) 0.0210(12) 0.0202(13) -0.0013(10) -0.0011(10) 0.0018(10)
C14 0.0280(14) 0.0262(13) 0.0196(13) 0.0046(11) 0.0070(10) -0.0057(11)
N1 0.0238(11) 0.0185(10) 0.0229(11) -0.0027(8) -0.0002(9) -0.0004(9)

loop_
_atom_type_symbol
_atom_type_description
_atom_type_scat_dispersion_real
_atom_type_scat_dispersion_imag
_atom_type_scat_source
C C 0.0033 0.0016 'International Tables Vol C Tables 4.2.6.8 and 6.1.1.4'
H H 0.0000 0.0000 'International Tables Vol C Tables 4.2.6.8 and 6.1.1.4'
N N 0.0061 0.0033 'International Tables Vol C Tables 4.2.6.8 and 6.1.1.4'
Br Br -0.2901 2.4595 'International Tables Vol C Tables 4.2.6.8 and 6.1.1.4'

loop_
_geom_angle_atom_site_label_1
_geom_angle_atom_site_label_2
_geom_angle_atom_site_label_3
_geom_angle
_geom_angle_publ_flag
C2 C1 C6 116.9(2) n
C2 C1 N1 120.2(2) n
C6 C1 N1 122.8(2) n
C3 C2 C1 122.4(2) n
C3 C2 Br1 118.14(19) n
C1 C2 Br1 119.48(18) n
C2 C3 C4 119.2(2) n
C2 C3 H3 120 n
C4 C3 H3 120 n
C5 C4 C3 120.1(2) n
C5 C4 H4 120 n
C3 C4 H4 120 n
C4 C5 C6 120.1(2) n
C4 C5 H5 120 n
C6 C5 H5 120 n
C5 C6 C1 121.3(2) n
C5 C6 H6 119 n
C1 C6 H6 119 n
C12 C7 C8 119.6(2) n
C12 C7 C13 119.3(2) n
C8 C7 C13 121.1(2) n
C9 C8 C7 118.2(2) n
C9 C8 C14 119.7(2) n
C7 C8 C14 122.1(2) n
C10 C9 C8 121.3(2) n
C10 C9 H9 119 n
C8 C9 H9 119 n
C9 C10 C11 120.6(2) n
C9 C10 H10 120 n
C11 C10 H10 120 n
C12 C11 C10 119.0(2) n
C12 C11 H11 121 n
C10 C11 H11 121 n
C11 C12 C7 121.3(2) n
C11 C12 H12 119 n
C7 C12 H12 119 n
N1 C13 C7 122.5(2) y
N1 C13 H13 119 n
C7 C13 H13 119 n
C8 C14 H14A 110 n
C8 C14 H14B 110 n
H14A C14 H14B 110 n
C8 C14 H14C 110 n
H14A C14 H14C 110 n
H14B C14 H14C 110 n
C13 N1 C1 118.6(2) y

loop_
_geom_bond_atom_site_label_1
_geom_bond_atom_site_label_2
_geom_bond_distance
_geom_bond_publ_flag
Br1 C2 1.898(2) y
C1 C2 1.398(3) n
C1 C6 1.401(3) n
C1 N1 1.407(3) y
C2 C3 1.383(4) n
C3 C4 1.388(4) n
C3 H3 0.95 n
C4 C5 1.382(4) n
C4 H4 0.95 n
C5 C6 1.385(4) n
C5 H5 0.95 n
C6 H6 0.95 n
C7 C12 1.399(3) n
C7 C8 1.408(3) n
C7 C13 1.469(3) y
C8 C9 1.392(4) n
C8 C14 1.547(3) y
C9 C10 1.383(4) n
C9 H9 0.95 n
C10 C11 1.385(4) n
C10 H10 0.95 n
C11 C12 1.377(4) n
C11 H11 0.95 n
C12 H12 0.95 n
C13 N1 1.270(3) y
C13 H13 0.95 n
C14 H14A 0.98 n
C14 H14B 0.98 n
C14 H14C 0.98 n

loop_
_geom_torsion_atom_site_label_1
_geom_torsion_atom_site_label_2
_geom_torsion_atom_site_label_3
_geom_torsion_atom_site_label_4
_geom_torsion
_geom_torsion_publ_flag
C6 C1 C2 C3 -1.7(3) n
N1 C1 C2 C3 -177.1(2) n
C6 C1 C2 Br1 178.79(18) n
N1 C1 C2 Br1 3.4(3) n
C1 C2 C3 C4 1.4(4) n
Br1 C2 C3 C4 -179.09(19) n
C2 C3 C4 C5 -0.6(4) n
C3 C4 C5 C6 0.1(4) n
C4 C5 C6 C1 -0.5(4) n
C2 C1 C6 C5 1.2(4) n
N1 C1 C6 C5 176.5(2) n
C12 C7 C8 C9 1.0(3) n
C13 C7 C8 C9 -177.6(2) n
C12 C7 C8 C14 -179.2(2) n
C13 C7 C8 C14 2.1(3) n
C7 C8 C9 C10 -1.2(4) n
C14 C8 C9 C10 179.0(2) n
C8 C9 C10 C11 0.7(4) n
C9 C10 C11 C12 0.1(4) n
C10 C11 C12 C7 -0.3(4) n
C8 C7 C12 C11 -0.3(4) n
C13 C7 C12 C11 178.4(2) n
C12 C7 C13 N1 -6.3(4) y
C8 C7 C13 N1 172.3(2) n
C7 C13 N1 C1 -174.6(2) y
C2 C1 N1 C13 -144.3(2) n
C6 C1 N1 C13 40.6(3) y

loop_
_cod_related_entry_id
_cod_related_entry_database
_cod_related_entry_code
1 ChemSpider 30654485
